data_9011440
loop_
_publ_author_name
'Guth, H.'
'Heger, G.'
'Klein, S.'
'Treutmann, W.'
'Scheringer, C.'

_publ_section_title
;
 Strukturverfeinerung von harnstoff mit neutronenbeugungsdaten bei
 60, 123, 293 K und X-N- und X-X (1s2)-synthesen bei etwa 100 K
 Sample: T = 60 K
;
_journal_name_full 'Zeitschrift fur Kristallographie'
_journal_page_first 237
_journal_page_last 254
_journal_volume 153
_journal_year 1980
_chemical_formula_structural CO(NH2)2
_chemical_formula_sum 'C H4 N2 O'
_chemical_name_mineral Urea
_space_group_IT_number 113
_symmetry_space_group_name_Hall 'P -4 2ab'
_symmetry_space_group_name_H-M 'P -4 21 m'
_cell_angle_alpha 90
_cell_angle_beta 90
_cell_angle_gamma 90
_cell_length_a 5.572
_cell_length_b 5.572
_cell_length_c 4.686
_cell_formula_units_Z 2
_cell_volume 145.487
_diffrn_ambient_temperature 60
_exptl_crystal_density_diffrn 1.371
_cod_original_formula_sum 'C O N2 H4'
_cod_database_code 9011440

loop_
_symmetry_equiv_pos_as_xyz
x,y,z
1/2-y,1/2-x,z
y,-x,-z
1/2-x,1/2+y,-z
-x,-y,z
1/2+y,1/2+x,z
-y,x,-z
1/2+x,1/2-y,-z

loop_
_atom_site_aniso_label
_atom_site_aniso_U_11
_atom_site_aniso_U_22
_atom_site_aniso_U_33
_atom_site_aniso_U_12
_atom_site_aniso_U_13
_atom_site_aniso_U_23
C 0.00840 0.00840 0.00800 0.00020 0.00000 0.00000
O 0.01140 0.01140 0.00870 -0.00010 0.00000 0.00000
N 0.01560 0.01560 0.01210 -0.00600 0.00020 0.00020
H1 0.03070 0.03070 0.02330 -0.01180 -0.00070 -0.00070
H2 0.03260 0.03260 0.01840 -0.00860 0.00210 0.00210

loop_
_atom_site_label
_atom_site_fract_x
_atom_site_fract_y
_atom_site_fract_z
C 0.00000 0.50000 0.32650
O 0.00000 0.50000 0.59490
N 0.14550 0.64550 0.17700
H1 0.25710 0.75710 0.28080
H2 0.14330 0.64330 -0.04110

_cod_duplicate_entry 1008787
